data_7108100
loop_
_publ_author_name
'Yuan-Chun He'
'Jin Yang'
'Guo-Cheng Yang'
'Wei-Qiu Kan'
'Jian-Fang Ma'

_publ_section_title
;
 Solid-state single-crystal-to-single-crystal transformation from a 2D
 layer to a 3D framework mediated by lattice iodine release
;
_journal_name_full Chem.Commun.
_journal_page_first 7859
_journal_paper_doi 10.1039/c2cc33831a
_journal_volume 48
_journal_year 2012
_chemical_formula_moiety 'C6 H4 Cu0.50 I N O2'
_chemical_formula_sum 'C6 H4 Cu0.5 I N O2'
_chemical_formula_weight 280.77
_chemical_name_systematic
;
?
;
_space_group_IT_number 14
_symmetry_cell_setting monoclinic
_symmetry_space_group_name_Hall '-P 2yn'
_symmetry_space_group_name_H-M 'P 1 21/n 1'
_atom_sites_solution_hydrogens geom
_atom_sites_solution_primary direct
_atom_sites_solution_secondary difmap
_audit_creation_method SHELXL-97
_cell_angle_alpha 90.00
_cell_angle_beta 91.121(4)
_cell_angle_gamma 90.00
_cell_formula_units_Z 4
_cell_length_a 5.8382(3)
_cell_length_b 12.5979(6)
_cell_length_c 10.8127(5)
_cell_measurement_reflns_used 2113
_cell_measurement_temperature 293(2)
_cell_measurement_theta_max 27.5
_cell_measurement_theta_min 3.1
_cell_volume 795.11(7)
_computing_cell_refinement CrysAlis
_computing_data_collection 'CrysAlis (Oxford Diffraction, 2006)'
_computing_data_reduction CrysAlis
_computing_structure_refinement 'SHELXL-97 (Sheldrick, 2008)'
_computing_structure_solution 'SHELXL-97 (Sheldrick, 2008)'
_diffrn_ambient_temperature 293(2)
_diffrn_detector_area_resol_mean 10.0
_diffrn_measured_fraction_theta_full 0.995
_diffrn_measured_fraction_theta_max 0.853
_diffrn_measurement_device_type 'Oxford Diffraction Gemini R Ultra'
_diffrn_measurement_method '\w scan'
_diffrn_radiation_monochromator graphite
_diffrn_radiation_source 'fine-focus sealed tube'
_diffrn_radiation_type MoK\a
_diffrn_radiation_wavelength 0.71073
_diffrn_reflns_av_R_equivalents 0.0282
_diffrn_reflns_av_sigmaI/netI 0.0458
_diffrn_reflns_limit_h_max 7
_diffrn_reflns_limit_h_min -6
_diffrn_reflns_limit_k_max 11
_diffrn_reflns_limit_k_min -16
_diffrn_reflns_limit_l_max 13
_diffrn_reflns_limit_l_min -7
_diffrn_reflns_number 3421
_diffrn_reflns_theta_full 25.00
_diffrn_reflns_theta_max 29.26
_diffrn_reflns_theta_min 3.23
_exptl_absorpt_coefficient_mu 5.270
_exptl_absorpt_correction_T_max 0.876
_exptl_absorpt_correction_T_min 0.765
_exptl_absorpt_correction_type multi-scan
_exptl_crystal_colour black
_exptl_crystal_density_diffrn 2.345
_exptl_crystal_density_method 'not measured'
_exptl_crystal_description block
_exptl_crystal_F_000 522
_exptl_crystal_size_max 0.30
_exptl_crystal_size_mid 0.25
_exptl_crystal_size_min 0.21
_refine_diff_density_max 1.139
_refine_diff_density_min -1.522
_refine_diff_density_rms 0.160
_refine_ls_extinction_method none
_refine_ls_goodness_of_fit_ref 1.059
_refine_ls_hydrogen_treatment mixed
_refine_ls_matrix_type full
_refine_ls_number_parameters 97
_refine_ls_number_reflns 1845
_refine_ls_number_restraints 0
_refine_ls_restrained_S_all 1.059
_refine_ls_R_factor_all 0.0577
_refine_ls_R_factor_gt 0.0408
_refine_ls_shift/su_max 0.001
_refine_ls_shift/su_mean 0.000
_refine_ls_structure_factor_coef Fsqd
_refine_ls_weighting_details 'calc w=1/[\s^2^(Fo^2^)+(0.0322P)^2^+1.5196P] where P=(Fo^2^+2Fc^2^)/3'
_refine_ls_weighting_scheme calc
_refine_ls_wR_factor_gt 0.0819
_refine_ls_wR_factor_ref 0.0942
_reflns_number_gt 1449
_reflns_number_total 1845
_reflns_threshold_expression >2\s(I)
_cod_data_source_file c2cc33831a.txt
_cod_data_source_block 1
_cod_original_sg_symbol_H-M 'P 21/n'
_cod_original_formula_sum 'C6 H4 Cu0.50 I N O2'
_cod_database_code 7108100

loop_
_symmetry_equiv_pos_as_xyz
'x, y, z'
'-x+1/2, y+1/2, -z+1/2'
'-x, -y, -z'
'x-1/2, -y-1/2, z-1/2'

loop_
_atom_site_label
_atom_site_type_symbol
_atom_site_fract_x
_atom_site_fract_y
_atom_site_fract_z
_atom_site_U_iso_or_equiv
_atom_site_adp_type
_atom_site_occupancy
_atom_site_symmetry_multiplicity
_atom_site_calc_flag
_atom_site_refinement_flags
Cu1 Cu 1.0000 0.0000 1.0000 0.02086(19) Uani 1 2 d S
C1 C 0.8589(8) -0.3567(4) 0.5887(5) 0.0320(11) Uani 1 1 d .
H1 H 0.9358 -0.3812 0.5198 0.038 Uiso 1 1 calc R
C2 C 0.9582(8) -0.2784(4) 0.6598(5) 0.0315(11) Uani 1 1 d .
H2 H 1.0994 -0.2503 0.6386 0.038 Uiso 1 1 calc R
C3 C 0.5503(8) -0.3653(4) 0.7160(5) 0.0342(12) Uani 1 1 d .
H3 H 0.4111 -0.3960 0.7361 0.041 Uiso 1 1 calc R
C4 C 0.6390(8) -0.2867(4) 0.7922(5) 0.0346(12) Uani 1 1 d .
H4 H 0.5603 -0.2645 0.8615 0.041 Uiso 1 1 calc R
C5 C 0.8475(8) -0.2415(4) 0.7630(4) 0.0248(10) Uani 1 1 d .
C6 C 0.9443(8) -0.1519(4) 0.8400(4) 0.0256(10) Uani 1 1 d .
N1 N 0.6555(6) -0.3988(3) 0.6151(4) 0.0234(8) Uani 1 1 d .
O1 O 1.1344(6) -0.1129(3) 0.8149(3) 0.0353(8) Uani 1 1 d .
O2 O 0.8240(5) -0.1195(2) 0.9288(3) 0.0281(7) Uani 1 1 d .
I1 I 0.39535(8) -0.04101(3) 0.59886(4) 0.05662(18) Uani 1 1 d .

loop_
_atom_site_aniso_label
_atom_site_aniso_U_11
_atom_site_aniso_U_22
_atom_site_aniso_U_33
_atom_site_aniso_U_23
_atom_site_aniso_U_13
_atom_site_aniso_U_12
Cu1 0.0296(4) 0.0153(4) 0.0175(4) 0.0001(3) -0.0050(3) 0.0006(3)
C1 0.035(3) 0.034(3) 0.027(3) -0.009(2) 0.006(2) -0.007(2)
C2 0.028(2) 0.032(3) 0.034(3) -0.007(2) 0.004(2) -0.008(2)
C3 0.034(3) 0.033(3) 0.036(3) -0.010(2) 0.004(2) -0.011(2)
C4 0.038(3) 0.035(3) 0.031(3) -0.014(2) 0.008(2) -0.007(2)
C5 0.029(2) 0.022(2) 0.023(2) -0.0016(19) -0.0067(18) -0.0047(19)
C6 0.032(2) 0.019(2) 0.025(3) 0.0018(19) -0.0047(19) -0.0031(19)
N1 0.0336(19) 0.0167(18) 0.020(2) -0.0036(15) -0.0039(16) -0.0025(16)
O1 0.0401(19) 0.039(2) 0.0271(19) -0.0053(16) 0.0016(15) -0.0138(16)
O2 0.0365(17) 0.0223(16) 0.0254(19) -0.0072(14) -0.0014(14) -0.0037(14)
I1 0.0743(3) 0.0495(3) 0.0467(3) -0.00083(19) 0.0178(2) -0.0097(2)

loop_
_atom_type_symbol
_atom_type_description
_atom_type_scat_dispersion_real
_atom_type_scat_dispersion_imag
_atom_type_scat_source
C C 0.0033 0.0016 'International Tables Vol C Tables 4.2.6.8 and 6.1.1.4'
H H 0.0000 0.0000 'International Tables Vol C Tables 4.2.6.8 and 6.1.1.4'
N N 0.0061 0.0033 'International Tables Vol C Tables 4.2.6.8 and 6.1.1.4'
O O 0.0106 0.0060 'International Tables Vol C Tables 4.2.6.8 and 6.1.1.4'
Cu Cu 0.3201 1.2651 'International Tables Vol C Tables 4.2.6.8 and 6.1.1.4'
I I -0.4742 1.8119 'International Tables Vol C Tables 4.2.6.8 and 6.1.1.4'

loop_
_geom_angle_atom_site_label_1
_geom_angle_atom_site_label_2
_geom_angle_atom_site_label_3
_geom_angle
_geom_angle_site_symmetry_1
_geom_angle_site_symmetry_3
O2 Cu1 O2 180.000(1) . 3_757
O2 Cu1 N1 89.03(14) . 4_656
O2 Cu1 N1 90.97(14) 3_757 4_656
O2 Cu1 N1 90.97(14) . 2_656
O2 Cu1 N1 89.03(14) 3_757 2_656
N1 Cu1 N1 180.000(1) 4_656 2_656
N1 C1 C2 122.2(5) . .
N1 C1 H1 118.9 . .
C2 C1 H1 118.9 . .
C1 C2 C5 119.7(4) . .
C1 C2 H2 120.1 . .
C5 C2 H2 120.1 . .
N1 C3 C4 122.8(5) . .
N1 C3 H3 118.6 . .
C4 C3 H3 118.6 . .
C3 C4 C5 118.6(5) . .
C3 C4 H4 120.7 . .
C5 C4 H4 120.7 . .
C2 C5 C4 118.2(4) . .
C2 C5 C6 121.5(4) . .
C4 C5 C6 120.3(4) . .
O1 C6 O2 123.0(4) . .
O1 C6 C5 120.1(4) . .
O2 C6 C5 116.9(4) . .
C3 N1 C1 118.3(4) . .
C3 N1 Cu1 120.3(3) . 2_646
C1 N1 Cu1 121.2(3) . 2_646
C6 O2 Cu1 104.4(3) . .

loop_
_geom_bond_atom_site_label_1
_geom_bond_atom_site_label_2
_geom_bond_distance
_geom_bond_site_symmetry_2
Cu1 O2 1.971(3) .
Cu1 O2 1.971(3) 3_757
Cu1 N1 1.988(3) 4_656
Cu1 N1 1.988(3) 2_656
C1 N1 1.337(6) .
C1 C2 1.372(7) .
C1 H1 0.9300 .
C2 C5 1.381(7) .
C2 H2 0.9300 .
C3 N1 1.332(6) .
C3 C4 1.382(7) .
C3 H3 0.9300 .
C4 C5 1.386(7) .
C4 H4 0.9300 .
C5 C6 1.506(6) .
C6 O1 1.249(5) .
C6 O2 1.268(6) .
N1 Cu1 1.988(3) 2_646
I1 I1 2.6896(9) 3_656

loop_
_geom_hbond_atom_site_label_D
_geom_hbond_atom_site_label_H
_geom_hbond_atom_site_label_A
_geom_hbond_distance_DH
_geom_hbond_distance_HA
_geom_hbond_distance_DA
_geom_hbond_angle_DHA
_geom_hbond_site_symmetry_A
C1 H1 O2 0.93 2.49 3.261(6) 140.6 4_655

loop_
_geom_torsion_atom_site_label_1
_geom_torsion_atom_site_label_2
_geom_torsion_atom_site_label_3
_geom_torsion_atom_site_label_4
_geom_torsion
_geom_torsion_site_symmetry_1
_geom_torsion_site_symmetry_4
N1 C1 C2 C5 0.5(8) . .
N1 C3 C4 C5 -0.7(8) . .
C1 C2 C5 C4 0.9(7) . .
C1 C2 C5 C6 -176.9(5) . .
C3 C4 C5 C2 -0.8(8) . .
C3 C4 C5 C6 177.0(5) . .
C2 C5 C6 O1 -3.7(7) . .
C4 C5 C6 O1 178.6(5) . .
C2 C5 C6 O2 176.1(4) . .
C4 C5 C6 O2 -1.7(7) . .
C4 C3 N1 C1 2.0(8) . .
C4 C3 N1 Cu1 -172.9(4) . 2_646
C2 C1 N1 C3 -2.0(7) . .
C2 C1 N1 Cu1 172.9(4) . 2_646
O1 C6 O2 Cu1 2.3(5) . .
C5 C6 O2 Cu1 -177.4(3) . .
O2 Cu1 O2 C6 65(100) 3_757 .
N1 Cu1 O2 C6 -91.1(3) 4_656 .
N1 Cu1 O2 C6 88.9(3) 2_656 .
